data_4320267
loop_
_publ_author_name
'Maria Calleja'
'Karin Johnson'
'Warwick J. Belcher'
'Jonathan W. Steed'

_publ_section_title
;
 Oxonium Ions from Aqua Regia: Isolation by Hydrogen Bonding to Crown
 Ethers
;
_journal_name_full 'Inorganic Chemistry'
_journal_page_first 4978
_journal_page_last 4985
_journal_paper_doi 10.1021/ic010468i
_journal_volume 40
_journal_year 2001
_chemical_formula_sum 'C28 H45 Au Cl4 N2 O17'
_chemical_formula_weight 1020.43
_chemical_name_common compound_9
_chemical_name_systematic
; 
  ? 
;
_space_group_IT_number 14
_symmetry_cell_setting monoclinic
_symmetry_space_group_name_Hall '-P 2yn'
_symmetry_space_group_name_H-M 'P 1 21/n 1'
_atom_sites_solution_hydrogens geom
_atom_sites_solution_primary direct
_atom_sites_solution_secondary difmap
_audit_creation_method SHELXL-97
_cell_angle_alpha 90.00
_cell_angle_beta 90.487(6)
_cell_angle_gamma 90.00
_cell_formula_units_Z 4
_cell_length_a 11.4366(9)
_cell_length_b 13.6666(15)
_cell_length_c 24.949(3)
_cell_measurement_temperature 100(2)
_cell_volume 3899.4(7)
_computing_cell_refinement DENZO-SMN
_computing_data_collection 'Nonius Collect'
_computing_data_reduction DENZO-SMN
_computing_molecular_graphics 'XSeed (Barbour, 1999)'
_computing_structure_refinement 'SHELXL-97 (Sheldrick, 1997)'
_computing_structure_solution 'SHELXS-97 (Sheldrick, 1990)'
_diffrn_ambient_temperature 100(2)
_diffrn_measured_fraction_theta_full 0.982
_diffrn_measured_fraction_theta_max 0.982
_diffrn_measurement_device_type KappaCCD
_diffrn_measurement_method '2o phi+omega frames'
_diffrn_radiation_monochromator graphite
_diffrn_radiation_source 'fine-focus sealed tube'
_diffrn_radiation_type MoK\a
_diffrn_radiation_wavelength 0.71073
_diffrn_reflns_av_R_equivalents 0.2653
_diffrn_reflns_av_sigmaI/netI 0.2224
_diffrn_reflns_limit_h_max 13
_diffrn_reflns_limit_h_min -13
_diffrn_reflns_limit_k_max 15
_diffrn_reflns_limit_k_min -16
_diffrn_reflns_limit_l_max 29
_diffrn_reflns_limit_l_min -27
_diffrn_reflns_number 18637
_diffrn_reflns_theta_full 25.00
_diffrn_reflns_theta_max 25.00
_diffrn_reflns_theta_min 1.95
_diffrn_standards_decay_% 0
_exptl_absorpt_coefficient_mu 4.119
_exptl_absorpt_correction_T_max 0.5770
_exptl_absorpt_correction_T_min 0.4258
_exptl_absorpt_correction_type Scalepack
_exptl_absorpt_process_details 'Otwinowski & Minor, 1996'
_exptl_crystal_colour yellow-orange
_exptl_crystal_density_diffrn 1.738
_exptl_crystal_density_method 'not measured'
_exptl_crystal_description needle
_exptl_crystal_F_000 2040
_exptl_crystal_size_max 0.25
_exptl_crystal_size_mid 0.15
_exptl_crystal_size_min 0.15
_refine_diff_density_max 1.826
_refine_diff_density_min -1.390
_refine_diff_density_rms 0.199
_refine_ls_extinction_coef 0.0028(3)
_refine_ls_extinction_expression Fc^*^=kFc[1+0.001xFc^2^\l^3^/sin(2\q)]^-1/4^
_refine_ls_extinction_method SHELXL
_refine_ls_goodness_of_fit_ref 1.090
_refine_ls_hydrogen_treatment mixed
_refine_ls_matrix_type full
_refine_ls_number_parameters 443
_refine_ls_number_reflns 6752
_refine_ls_number_restraints 198
_refine_ls_restrained_S_all 1.074
_refine_ls_R_factor_all 0.1681
_refine_ls_R_factor_gt 0.0927
_refine_ls_shift/su_max 0.001
_refine_ls_shift/su_mean 0.000
_refine_ls_structure_factor_coef Fsqd
_refine_ls_weighting_details 'calc w=1/[\s^2^(Fo^2^)+(0.0391P)^2^+29.3539P] where P=(Fo^2^+2Fc^2^)/3'
_refine_ls_weighting_scheme calc
_refine_ls_wR_factor_gt 0.1648
_refine_ls_wR_factor_ref 0.1893
_reflns_number_gt 3978
_reflns_number_total 6752
_reflns_threshold_expression >2sigma(I)
_cod_data_source_file ic010468i_9.cif
_cod_data_source_block au30m
_cod_original_cell_volume 3899.3(7)
_cod_database_code 4320267

loop_
_symmetry_equiv_pos_as_xyz
'x, y, z'
'-x+1/2, y+1/2, -z+1/2'
'-x, -y, -z'
'x-1/2, -y-1/2, z-1/2'

loop_
_atom_site_label
_atom_site_type_symbol
_atom_site_fract_x
_atom_site_fract_y
_atom_site_fract_z
_atom_site_U_iso_or_equiv
_atom_site_adp_type
_atom_site_occupancy
_atom_site_symmetry_multiplicity
_atom_site_calc_flag
_atom_site_refinement_flags
_atom_site_disorder_assembly
_atom_site_disorder_group
Au1 Au 0.72074(4) 0.86504(4) 0.16906(3) 0.0612(3) Uani 1 1 d . . .
Cl1 Cl 0.8437(8) 0.7994(9) 0.2291(3) 0.259(7) Uani 1 1 d . . .
O1 O 1.1755(9) 0.1303(7) 0.0665(4) 0.072(3) Uani 1 1 d U A 1
N1 N 0.7265(15) 0.1145(12) -0.0260(9) 0.039(5) Uiso 0.557(17) 1 d P A 1
C1 C 0.9171(18) 0.1056(17) 0.1735(11) 0.113(8) Uani 1 1 d U A 1
H1A H 0.8723 0.1674 0.1710 0.136 Uiso 1 1 calc R A 1
H1B H 0.8629 0.0505 0.1664 0.136 Uiso 1 1 calc R A 1
Cl2 Cl 0.6646(4) 0.9812(4) 0.2280(3) 0.134(3) Uani 1 1 d . . .
O2 O 1.4084(8) 0.2071(7) 0.0854(5) 0.073(3) Uani 1 1 d U . .
N2 N 1.0443(14) 0.6439(11) -0.0889(7) 0.049(4) Uiso 0.70 1 d P B 1
C2 C 0.967(2) 0.0961(17) 0.2248(12) 0.122(9) Uani 1 1 d U A 1
H2A H 1.0193 0.0382 0.2254 0.146 Uiso 1 1 calc R A 1
H2B H 0.9043 0.0848 0.2512 0.146 Uiso 1 1 calc R A 1
Cl3 Cl 0.6000(5) 0.9285(5) 0.1069(2) 0.127(2) Uani 1 1 d . . .
O3 O 1.5882(8) 0.3484(7) 0.1087(5) 0.066(3) Uani 1 1 d U . .
C3 C 1.072(2) 0.1832(19) 0.2923(10) 0.114(8) Uani 1 1 d U A 1
H3A H 1.1340 0.1338 0.2973 0.137 Uiso 1 1 calc R A 1
H3B H 1.0062 0.1659 0.3163 0.137 Uiso 1 1 calc R A 1
Cl4 Cl 0.7803(3) 0.7514(3) 0.10989(17) 0.0708(11) Uani 1 1 d . . .
O4 O 1.5243(7) 0.5376(6) 0.0853(4) 0.050(2) Uani 1 1 d U C .
C4 C 1.1176(16) 0.281(2) 0.3074(8) 0.112(8) Uani 1 1 d U . .
H4A H 1.0537 0.3300 0.3048 0.135 Uiso 1 1 calc R A 1
H4B H 1.1451 0.2797 0.3451 0.135 Uiso 1 1 calc R A 1
O5 O 1.3166(7) 0.6349(6) 0.0646(3) 0.050(2) Uani 1 1 d U . .
C5 C 1.263(2) 0.3956(18) 0.2908(9) 0.111(7) Uani 1 1 d U . .
H5A H 1.3345 0.4027 0.2694 0.134 Uiso 1 1 calc R A .
H9X H 1.2872 0.3880 0.3287 0.134 Uiso 1 1 calc R . .
O6 O 1.1450(7) 0.6062(6) 0.1307(4) 0.053(2) Uani 1 1 d U A .
C6 C 1.1953(18) 0.4888(16) 0.2862(8) 0.095(6) Uani 1 1 d U A .
H6A H 1.1235 0.4844 0.3080 0.114 Uiso 1 1 calc R . .
H6B H 1.2432 0.5435 0.3003 0.114 Uiso 1 1 calc R . .
O7 O 1.1649(9) 0.5070(7) 0.2322(4) 0.068(3) Uani 1 1 d U . .
C7 C 1.1002(13) 0.5937(12) 0.2245(6) 0.068(5) Uani 1 1 d U A .
H7A H 1.1516 0.6512 0.2299 0.082 Uiso 1 1 calc R . .
H7B H 1.0363 0.5971 0.2509 0.082 Uiso 1 1 calc R . .
O8 O 1.2083(10) 0.3102(10) 0.2751(5) 0.092(4) Uani 1 1 d U A .
C8 C 1.0495(12) 0.5958(12) 0.1685(7) 0.071(5) Uani 1 1 d U . .
H8A H 1.0061 0.5344 0.1613 0.085 Uiso 1 1 calc R A .
H8B H 0.9946 0.6513 0.1647 0.085 Uiso 1 1 calc R . .
O9 O 1.0334(11) 0.1811(10) 0.2407(6) 0.095(4) Uani 1 1 d U A 1
C9 C 1.1125(12) 0.6140(8) 0.0779(7) 0.056(4) Uani 1 1 d U . .
O10 O 1.0122(9) 0.1055(8) 0.1336(6) 0.086(4) Uani 1 1 d U A 1
C10 C 1.2066(12) 0.6290(9) 0.0422(7) 0.055(4) Uani 1 1 d U A .
O11 O 1.2142(9) 0.2216(8) 0.1691(5) 0.086(3) Uani 1 1 d U . .
C11 C 1.4099(11) 0.6403(11) 0.0288(5) 0.054(4) Uani 1 1 d U . .
H11A H 1.4073 0.7033 0.0092 0.065 Uiso 1 1 calc R . .
H11B H 1.4043 0.5865 0.0023 0.065 Uiso 1 1 calc R . .
O12 O 1.2772(10) 0.3917(10) 0.1654(5) 0.091(4) Uani 1 1 d U . .
C12 C 1.5237(12) 0.6322(10) 0.0606(6) 0.056(3) Uani 1 1 d U . .
H12A H 1.5915 0.6392 0.0365 0.067 Uiso 1 1 calc R . .
H12B H 1.5281 0.6841 0.0882 0.067 Uiso 1 1 calc R . .
O13 O 1.3454(9) 0.4068(8) 0.0696(4) 0.075(3) Uani 1 1 d U . .
C13 C 1.6308(12) 0.5141(10) 0.1116(6) 0.053(4) Uani 1 1 d U . .
H13A H 1.6540 0.5685 0.1356 0.063 Uiso 1 1 calc R C .
H13B H 1.6931 0.5052 0.0847 0.063 Uiso 1 1 calc R . .
O15A O 0.665(2) 0.1067(19) 0.0016(12) 0.122(10) Uiso 0.557(17) 1 d P A 1
C14 C 1.6171(14) 0.4232(12) 0.1432(6) 0.066(4) Uani 1 1 d U C .
H14A H 1.6910 0.4077 0.1623 0.079 Uiso 1 1 calc R . .
H14B H 1.5548 0.4317 0.1701 0.079 Uiso 1 1 calc R . .
O14 O 0.7376(16) 0.1189(12) -0.0708(8) 0.144(6) Uiso 1 1 d . . .
C15 C 1.556(2) 0.2615(15) 0.1462(10) 0.065(6) Uiso 0.70 1 d P C 1
H15A H 1.6237 0.2414 0.1685 0.078 Uiso 0.70 1 calc PR C 1
H15B H 1.4904 0.2793 0.1700 0.078 Uiso 0.70 1 calc PR C 1
O17 O 0.9382(15) 0.6466(13) -0.0992(7) 0.093(5) Uiso 0.70 1 d P B 1
C16 C 1.5215(19) 0.1836(16) 0.1093(10) 0.063(6) Uiso 0.70 1 d P C 1
H16A H 1.5807 0.1767 0.0808 0.075 Uiso 0.70 1 calc PR C 1
H16B H 1.5165 0.1207 0.1288 0.075 Uiso 0.70 1 calc PR C 1
C17 C 1.3794(15) 0.1248(12) 0.0529(8) 0.084(5) Uani 1 1 d U A .
H17A H 1.3740 0.0652 0.0753 0.101 Uiso 1 1 calc R D 1
H17B H 1.4406 0.1143 0.0256 0.101 Uiso 1 1 calc R D 1
C18 C 1.2672(17) 0.1445(12) 0.0268(8) 0.087(5) Uani 1 1 d U A 1
H18A H 1.2653 0.2125 0.0131 0.105 Uiso 1 1 calc R A 1
H18B H 1.2553 0.0994 -0.0038 0.105 Uiso 1 1 calc R A 1
C19 C 1.078(3) 0.124(2) 0.0362(14) 0.051(8) Uiso 0.557(17) 1 d P A 1
O16A O 0.863(2) 0.6287(16) -0.0608(12) 0.138(19) Uiso 0.30 1 d P A 2
C24A C 0.863(2) 0.0991(16) 0.0830(12) 0.063(10) Uiso 0.443(17) 1 d PR A 2
H24A H 0.8188 0.0898 0.1148 0.076 Uiso 0.443(17) 1 calc PR A 2
C23A C 0.804(2) 0.1030(16) 0.0219(12) 0.074(11) Uiso 0.443(17) 1 d PR A 2
H23A H 0.7256 0.0963 0.0098 0.089 Uiso 0.443(17) 1 calc PR A 2
C20 C 0.9801(16) 0.1109(13) 0.0821(9) 0.081(5) Uiso 1 1 d . . .
C21 C 0.8648(19) 0.1068(15) 0.0484(12) 0.044(6) Uiso 0.557(17) 1 d P A 1
H21 H 0.7948 0.0941 0.0674 0.053 Uiso 0.557(17) 1 calc PR A 1
C22 C 0.852(3) 0.122(3) -0.0148(18) 0.079(12) Uiso 0.557(17) 1 d P A 1
C25 C 1.0000(13) 0.6099(8) 0.0578(8) 0.065(5) Uani 1 1 d U A .
H25 H 0.9374 0.6003 0.0821 0.078 Uiso 1 1 calc R . .
C26 C 0.9748(14) 0.6191(8) 0.0047(8) 0.062(4) Uani 1 1 d U . .
C27 C 1.0698(14) 0.6345(10) -0.0314(7) 0.067(4) Uani 1 1 d U B .
C28 C 1.1828(12) 0.6401(9) -0.0127(7) 0.056(4) Uani 1 1 d U . .
H28 H 1.2450 0.6515 -0.0369 0.067 Uiso 1 1 calc R A .
O15 O 0.9259(16) 0.1344(14) -0.0999(8) 0.051(6) Uiso 0.443(17) 1 d P A 2
N2A N 0.8675(17) 0.6157(14) -0.0203(9) 0.003(5) Uiso 0.30 1 d P A 2
C15A C 1.607(4) 0.246(3) 0.119(2) 0.048(11) Uiso 0.30 1 d P C 2
H15C H 1.6690 0.2362 0.1465 0.057 Uiso 0.30 1 calc PR C 2
H15D H 1.6298 0.2111 0.0858 0.057 Uiso 0.30 1 calc PR C 2
C16A C 1.484(4) 0.211(3) 0.140(2) 0.050(11) Uiso 0.30 1 d P C 2
H16C H 1.4512 0.2576 0.1655 0.060 Uiso 0.30 1 calc PR C 2
H16D H 1.4898 0.1452 0.1565 0.060 Uiso 0.30 1 calc PR C 2
C21A C 1.009(3) 0.127(2) -0.0008(16) 0.050(8) Uiso 0.443(17) 1 d P A 2
H21A H 1.0562 0.1338 -0.0318 0.060 Uiso 0.443(17) 1 calc PR A 2
C22A C 0.886(3) 0.116(2) -0.0004(14) 0.030(8) Uiso 0.443(17) 1 d P A 2
C24 C 1.057(3) 0.132(2) -0.0148(12) 0.058(7) Uiso 0.557(17) 1 d P A 1
H1X H 1.1211 0.1395 -0.0386 0.070 Uiso 0.557(17) 1 calc PR A 1
C19A C 1.051(3) 0.125(3) 0.0534(17) 0.048(10) Uiso 0.443(17) 1 d P A 2
C23 C 0.951(2) 0.1293(18) -0.0342(13) 0.061(7) Uiso 0.557(17) 1 d P A 1
H5X H 0.9493 0.1347 -0.0721 0.073 Uiso 0.557(17) 1 calc PR A 1
O17A O 0.804(4) 0.610(3) 0.005(2) 0.120(16) Uiso 0.30 1 d P A 2
O16 O 1.1098(12) 0.6497(10) -0.1122(6) 0.066(4) Uiso 0.70 1 d P B 1
N1A N 0.855(3) 0.124(2) -0.0642(14) 0.069(9) Uiso 0.443(17) 1 d P A 2

loop_
_atom_site_aniso_label
_atom_site_aniso_U_11
_atom_site_aniso_U_22
_atom_site_aniso_U_33
_atom_site_aniso_U_23
_atom_site_aniso_U_13
_atom_site_aniso_U_12
Au1 0.0427(3) 0.0544(4) 0.0867(5) -0.0293(3) 0.0100(3) -0.0024(3)
Cl1 0.227(8) 0.423(15) 0.124(6) -0.154(8) -0.086(6) 0.232(10)
O1 0.086(7) 0.054(6) 0.075(8) -0.001(6) 0.020(6) -0.006(5)
C1 0.094(14) 0.124(17) 0.12(2) 0.016(15) 0.024(14) -0.045(12)
Cl2 0.076(3) 0.139(5) 0.189(7) -0.106(5) 0.030(4) 0.008(3)
O2 0.059(6) 0.068(7) 0.093(9) 0.007(6) -0.012(6) -0.005(5)
C2 0.136(19) 0.103(16) 0.13(2) 0.062(15) 0.037(16) 0.003(15)
Cl3 0.134(4) 0.139(5) 0.107(4) 0.044(4) 0.050(4) 0.090(4)
O3 0.063(6) 0.058(6) 0.078(8) 0.010(6) -0.006(5) 0.001(5)
C3 0.106(15) 0.139(19) 0.098(19) 0.058(16) 0.035(14) 0.012(14)
Cl4 0.078(2) 0.067(2) 0.067(3) -0.020(2) -0.003(2) 0.0171(19)
O4 0.052(5) 0.051(5) 0.048(6) 0.013(4) 0.004(5) 0.004(4)
C4 0.089(13) 0.18(2) 0.070(14) 0.004(14) 0.057(11) 0.001(14)
O5 0.062(5) 0.047(5) 0.042(6) 0.002(4) 0.019(4) 0.011(5)
C5 0.138(19) 0.120(18) 0.076(16) 0.012(13) 0.014(13) -0.013(16)
O6 0.050(5) 0.053(6) 0.055(7) 0.002(5) 0.014(5) 0.000(4)
C6 0.122(15) 0.107(15) 0.056(14) -0.019(11) 0.018(11) -0.009(12)
O7 0.087(7) 0.067(7) 0.050(8) -0.011(5) 0.017(6) 0.005(6)
C7 0.073(9) 0.089(11) 0.044(11) -0.030(8) 0.041(8) -0.011(9)
O8 0.081(8) 0.108(10) 0.086(10) 0.018(8) 0.033(7) 0.019(7)
C8 0.061(9) 0.078(10) 0.074(13) -0.005(9) 0.036(9) 0.008(8)
O9 0.099(9) 0.114(10) 0.072(10) 0.031(8) 0.031(8) -0.006(8)
C9 0.062(9) 0.034(7) 0.074(12) 0.002(7) 0.024(8) 0.022(6)
O10 0.074(7) 0.075(7) 0.109(11) 0.014(7) 0.030(7) -0.004(6)
C10 0.067(9) 0.026(6) 0.070(12) -0.008(7) -0.017(8) 0.012(6)
O11 0.067(6) 0.091(8) 0.100(10) 0.028(7) 0.020(6) 0.008(6)
C11 0.064(8) 0.065(8) 0.033(8) 0.017(7) 0.007(7) 0.014(7)
O12 0.078(7) 0.132(10) 0.063(8) 0.013(7) 0.011(6) 0.017(7)
C12 0.073(9) 0.058(8) 0.036(9) 0.006(7) 0.001(7) 0.003(8)
O13 0.071(6) 0.078(7) 0.074(8) 0.014(6) 0.015(6) 0.005(5)
C13 0.063(9) 0.052(8) 0.043(9) 0.004(7) 0.006(7) 0.011(7)
C14 0.073(10) 0.079(11) 0.045(11) 0.015(9) 0.004(8) 0.005(8)
C17 0.090(12) 0.058(10) 0.104(15) -0.014(10) 0.031(11) 0.021(9)
C18 0.126(16) 0.049(9) 0.088(14) -0.022(9) 0.004(12) -0.006(10)
C25 0.062(9) 0.022(7) 0.110(16) -0.008(7) -0.009(9) 0.017(6)
C26 0.094(11) 0.018(7) 0.074(12) -0.011(7) -0.026(10) 0.027(7)
C27 0.084(11) 0.027(6) 0.090(13) -0.009(8) -0.007(10) 0.009(7)
C28 0.066(9) 0.027(6) 0.074(12) -0.007(7) 0.000(8) 0.012(6)

loop_
_atom_type_symbol
_atom_type_description
_atom_type_scat_dispersion_real
_atom_type_scat_dispersion_imag
_atom_type_scat_source
C C 0.0033 0.0016 'International Tables Vol C Tables 4.2.6.8 and 6.1.1.4'
H H 0.0000 0.0000 'International Tables Vol C Tables 4.2.6.8 and 6.1.1.4'
O O 0.0106 0.0060 'International Tables Vol C Tables 4.2.6.8 and 6.1.1.4'
Cl Cl 0.1484 0.1585 'International Tables Vol C Tables 4.2.6.8 and 6.1.1.4'
Au Au -2.0133 8.8022 'International Tables Vol C Tables 4.2.6.8 and 6.1.1.4'
N N 0.0061 0.0033 'International Tables Vol C Tables 4.2.6.8 and 6.1.1.4'

loop_
_geom_angle_atom_site_label_1
_geom_angle_atom_site_label_2
_geom_angle_atom_site_label_3
_geom_angle
_geom_angle_site_symmetry_1
_geom_angle_site_symmetry_3
_geom_angle_publ_flag
Cl1 Au1 Cl3 178.3(2) . . ?
Cl1 Au1 Cl4 88.3(2) . . ?
Cl3 Au1 Cl4 90.07(18) . . ?
Cl1 Au1 Cl2 91.5(3) . . ?
Cl3 Au1 Cl2 90.1(2) . . ?
Cl4 Au1 Cl2 178.69(18) . . ?
C19 O1 C18 103.0(19) . . ?
O15A N1 O14 141(3) . . ?
O15A N1 C22 125(3) . . ?
O14 N1 C22 94(2) . . ?
C2 C1 O10 108.5(19) . . ?
C17 O2 C16 105.1(13) . . ?
C17 O2 C16A 129(2) . . ?
C16 O2 C16A 35.6(16) . . ?
O16 N2 O17 130(2) . . ?
O16 N2 C27 116.9(19) . . ?
O17 N2 C27 113.0(16) . . ?
C1 C2 O9 112.7(17) . . ?
C14 O3 C15A 125(2) . . ?
C14 O3 C15 104.4(12) . . ?
C15A O3 C15 35.9(17) . . ?
O9 C3 C4 111.7(18) . . ?
C13 O4 C12 113.9(10) . . ?
O8 C4 C3 112.2(17) . . ?
C10 O5 C11 116.3(11) . . ?
O8 C5 C6 118(2) . . ?
C9 O6 C8 115.6(11) . . ?
O7 C6 C5 110.2(16) . . ?
C7 O7 C6 113.8(13) . . ?
O7 C7 C8 109.8(11) . . ?
C5 O8 C4 114.7(17) . . ?
O6 C8 C7 108.6(12) . . ?
C3 O9 C2 116.3(18) . . ?
O6 C9 C25 126.3(14) . . ?
O6 C9 C10 114.5(13) . . ?
C25 C9 C10 119.2(16) . . ?
C20 O10 C1 116.7(16) . . ?
O5 C10 C28 124.0(13) . . ?
O5 C10 C9 116.7(14) . . ?
C28 C10 C9 119.3(14) . . ?
O5 C11 C12 108.4(11) . . ?
O4 C12 C11 106.9(11) . . ?
O4 C13 C14 110.0(11) . . ?
O3 C14 C13 108.5(12) . . ?
N1 O14 N1A 90(2) . . ?
N1 O14 C22 49.9(16) . . ?
N1A O14 C22 40.1(17) . . ?
C16 C15 O3 104.0(18) . . ?
O2 C16 C15 109.3(18) . . ?
O2 C17 C18 107.9(12) . . ?
O1 C18 C17 107.9(15) . . ?
C24 C19 O1 134(3) . . ?
C24 C19 C20 126(3) . . ?
O1 C19 C20 101(2) . . ?
C20 C24A C23A 111.9(16) . . ?
C22A C23A C24A 97(2) . . ?
C19A C20 O10 116(3) . . ?
C19A C20 C24A 140(3) . . ?
O10 C20 C24A 104(2) . . ?
C19A C20 C21 106(3) . . ?
O10 C20 C21 137.9(19) . . ?
C24A C20 C21 33.9(14) . . ?
C19A C20 C19 5(3) . . ?
O10 C20 C19 120.1(18) . . ?
C24A C20 C19 136(2) . . ?
C21 C20 C19 102.0(19) . . ?
C20 C21 C22 127(2) . . ?
C23 C22 N1 146(4) . . ?
C23 C22 C21 109(3) . . ?
N1 C22 C21 105(3) . . ?
C23 C22 O14 110(3) . . ?
N1 C22 O14 36.1(13) . . ?
C21 C22 O14 141(3) . . ?
C26 C25 C9 122.7(17) . . ?
C25 C26 N2A 128.3(18) . . ?
C25 C26 C27 118.1(15) . . ?
N2A C26 C27 113.7(17) . . ?
C28 C27 C26 120.8(16) . . ?
C28 C27 N2 120.4(15) . . ?
C26 C27 N2 118.8(15) . . ?
C27 C28 C10 120.0(15) . . ?
O17A N2A O16A 128(4) . . ?
O17A N2A C26 113(4) . . ?
O16A N2A C26 118(2) . . ?
O3 C15A C16A 103(3) . . ?
C15A C16A O2 102(3) . . ?
C22A C21A C19A 108(3) . . ?
C23A C22A C21A 150(4) . . ?
C23A C22A N1A 109(3) . . ?
C21A C22A N1A 101(3) . . ?
C19 C24 C23 122(3) . . ?
C20 C19A C21A 112(3) . . ?
C22 C23 C24 135(4) . . ?
O15 N1A O14 126(3) . . ?
O15 N1A C22A 125(3) . . ?
O14 N1A C22A 109(3) . . ?

loop_
_geom_bond_atom_site_label_1
_geom_bond_atom_site_label_2
_geom_bond_distance
_geom_bond_site_symmetry_2
_geom_bond_publ_flag
Au1 Cl1 2.234(8) . ?
Au1 Cl3 2.241(6) . ?
Au1 Cl4 2.252(4) . ?
Au1 Cl2 2.261(4) . ?
O1 C19 1.34(3) . ?
O1 C18 1.46(2) . ?
N1 O15A 0.99(3) . ?
N1 O14 1.13(2) . ?
N1 C22 1.46(4) . ?
C1 C2 1.41(3) . ?
C1 O10 1.48(2) . ?
O2 C17 1.423(19) . ?
O2 C16 1.46(2) . ?
O2 C16A 1.60(5) . ?
N2 O16 0.956(17) . ?
N2 O17 1.24(2) . ?
N2 C27 1.47(2) . ?
C2 O9 1.44(3) . ?
O3 C14 1.374(18) . ?
O3 C15A 1.44(4) . ?
O3 C15 1.56(2) . ?
C3 O9 1.36(2) . ?
C3 C4 1.49(3) . ?
O4 C13 1.415(15) . ?
O4 C12 1.433(15) . ?
C4 O8 1.376(19) . ?
O5 C10 1.376(16) . ?
O5 C11 1.399(14) . ?
C5 O8 1.38(2) . ?
C5 C6 1.49(3) . ?
O6 C9 1.368(18) . ?
O6 C8 1.457(15) . ?
C6 O7 1.41(2) . ?
O7 C7 1.410(18) . ?
C7 C8 1.51(2) . ?
C9 C25 1.38(2) . ?
C9 C10 1.42(2) . ?
O10 C20 1.33(2) . ?
C10 C28 1.40(2) . ?
C11 C12 1.523(18) . ?
C13 C14 1.481(18) . ?
O14 N1A 1.35(3) . ?
O14 C22 1.91(5) . ?
C15 C16 1.46(3) . ?
C17 C18 1.46(2) . ?
C19 C24 1.30(4) . ?
C19 C20 1.62(4) . ?
O16A N2A 1.03(3) . ?
C24A C20 1.35(3) . ?
C24A C23A 1.6599 . ?
C23A C22A 1.11(4) . ?
C20 C19A 1.10(4) . ?
C20 C21 1.56(3) . ?
C21 C22 1.59(5) . ?
C22 C23 1.24(4) . ?
C25 C26 1.36(2) . ?
C26 N2A 1.37(3) . ?
C26 C27 1.43(2) . ?
C27 C28 1.37(2) . ?
O15 N1A 1.22(3) . ?
N2A O17A 0.97(5) . ?
C15A C16A 1.58(6) . ?
C21A C22A 1.41(5) . ?
C21A C19A 1.43(5) . ?
C22A N1A 1.63(5) . ?
C24 C23 1.30(4) . ?
